data_7023924
loop_
_publ_author_name
'Zhou, Li'
'Wang, Chenggang'
'Zheng, Xiaofang'
'Tian, Zhengfang'
'Wen, Lili'
'Qu, Hua'
'Li, Dongfeng'

_publ_section_title
;
 New metal-organic frameworks based on 2,5-thiophenedicarboxylate and
 pyridine- or imidazole-based spacers: syntheses, topological structures,
 and properties.
;
_journal_issue 46
_journal_name_full 'Dalton transactions (Cambridge, England : 2003)'
_journal_page_first 16375
_journal_page_last 16386
_journal_paper_doi 10.1039/c3dt51905h
_journal_volume 42
_journal_year 2013
_chemical_formula_sum 'C73 H63 Cd2 N14 O11 S2'
_chemical_formula_weight 1601.29
_chemical_name_systematic
; 
 ? 
;
_space_group_IT_number 14
_symmetry_cell_setting monoclinic
_symmetry_space_group_name_Hall '-P 2ybc'
_symmetry_space_group_name_H-M 'P 1 21/c 1'
_atom_sites_solution_hydrogens geom
_atom_sites_solution_primary direct
_atom_sites_solution_secondary difmap
_audit_creation_method SHELXL-97
_cell_angle_alpha 90.00
_cell_angle_beta 101.263(2)
_cell_angle_gamma 90.00
_cell_formula_units_Z 2
_cell_length_a 10.6974(13)
_cell_length_b 37.268(5)
_cell_length_c 9.4058(12)
_cell_measurement_reflns_used 8481
_cell_measurement_temperature 293(2)
_cell_measurement_theta_max 26.5
_cell_measurement_theta_min 2.5
_cell_volume 3677.6(8)
_computing_cell_refinement SMART
_computing_data_collection 'SMART (Bruker, 2000)'
_computing_data_reduction 'SAINT (Bruker, 2000)'
_computing_molecular_graphics SHELXTL
_computing_publication_material SHELXTL
_computing_structure_refinement SHELXTL
_computing_structure_solution 'SHELXTL (Bruker, 2000)'
_diffrn_ambient_temperature 293(2)
_diffrn_measured_fraction_theta_full 0.991
_diffrn_measured_fraction_theta_max 0.991
_diffrn_measurement_device_type 'Bruker APEX CCD'
_diffrn_radiation_monochromator graphite
_diffrn_radiation_source 'fine-focus sealed tube'
_diffrn_radiation_type MoK\a
_diffrn_radiation_wavelength 0.71073
_diffrn_reflns_av_R_equivalents 0.0451
_diffrn_reflns_av_unetI/netI 0.0428
_diffrn_reflns_limit_h_max 13
_diffrn_reflns_limit_h_min -13
_diffrn_reflns_limit_k_max 46
_diffrn_reflns_limit_k_min -47
_diffrn_reflns_limit_l_max 11
_diffrn_reflns_limit_l_min -11
_diffrn_reflns_number 28810
_diffrn_reflns_theta_full 26.75
_diffrn_reflns_theta_max 26.75
_diffrn_reflns_theta_min 1.94
_exptl_absorpt_coefficient_mu 0.703
_exptl_absorpt_correction_T_max 0.904
_exptl_absorpt_correction_T_min 0.875
_exptl_absorpt_correction_type multi-scan
_exptl_absorpt_process_details 'SADABS; Bruker, 2000'
_exptl_crystal_colour colorless
_exptl_crystal_density_diffrn 1.446
_exptl_crystal_density_method 'not measured'
_exptl_crystal_description block
_exptl_crystal_F_000 1630
_exptl_crystal_size_max 0.19
_exptl_crystal_size_mid 0.16
_exptl_crystal_size_min 0.14
_refine_diff_density_max 0.777
_refine_diff_density_min -1.559
_refine_diff_density_rms 0.096
_refine_ls_extinction_coef 0.00070(17)
_refine_ls_extinction_expression Fc^*^=kFc[1+0.001xFc^2^\l^3^/sin(2\q)]^-1/4^
_refine_ls_extinction_method SHELXL
_refine_ls_goodness_of_fit_ref 1.180
_refine_ls_hydrogen_treatment constr
_refine_ls_matrix_type full
_refine_ls_number_parameters 491
_refine_ls_number_reflns 7751
_refine_ls_number_restraints 22
_refine_ls_restrained_S_all 1.194
_refine_ls_R_factor_all 0.0708
_refine_ls_R_factor_gt 0.0574
_refine_ls_shift/su_max 0.001
_refine_ls_shift/su_mean 0.000
_refine_ls_structure_factor_coef Fsqd
_refine_ls_weighting_details 'calc w=1/[\s^2^(Fo^2^)+(0.0371P)^2^+9.8954P] where P=(Fo^2^+2Fc^2^)/3'
_refine_ls_weighting_scheme calc
_refine_ls_wR_factor_gt 0.1242
_refine_ls_wR_factor_ref 0.1287
_reflns_number_gt 6495
_reflns_number_total 7751
_reflns_threshold_expression >2sigma(I)
_cod_data_source_file c3dt51905h.txt
_cod_data_source_block 6
_cod_depositor_comments
;
The following automatic conversions were performed:

'_symmetry_cell_setting' value 'Monoclinic' changed to 'monoclinic'
according to /home/saulius/struct/CIF-dictionaries/cif_core.dic
dictionary named 'cif_core.dic' version 2.4.2 from 2011-04-26.

Automatic conversion script
Id: cif_fix_values 1891 2012-01-12 08:04:46Z andrius 
;
_cod_original_sg_symbol_H-M P21/c
_cod_database_code 7023924

loop_
_symmetry_equiv_pos_as_xyz
'x, y, z'
'-x, y+1/2, -z+1/2'
'-x, -y, -z'
'x, -y-1/2, z-1/2'

loop_
_atom_site_label
_atom_site_type_symbol
_atom_site_fract_x
_atom_site_fract_y
_atom_site_fract_z
_atom_site_U_iso_or_equiv
_atom_site_adp_type
_atom_site_occupancy
_atom_site_symmetry_multiplicity
_atom_site_calc_flag
_atom_site_refinement_flags
_atom_site_disorder_assembly
_atom_site_disorder_group
C37 C 0.3718(12) 0.4927(5) 0.507(4) 0.174(14) Uani 0.50 1 d PD . .
H37A H 0.3165 0.5038 0.4266 0.261 Uiso 0.50 1 calc PR . .
H37B H 0.3539 0.5022 0.5962 0.261 Uiso 0.50 1 calc PR . .
H37C H 0.3580 0.4673 0.5045 0.261 Uiso 0.50 1 calc PR . .
Cd1 Cd 0.85184(3) 0.632959(8) 0.25834(3) 0.02611(11) Uani 1 1 d . . .
C1 C 0.6127(4) 0.62078(14) 0.3210(6) 0.0367(11) Uani 1 1 d . . .
C2 C 0.4838(4) 0.61318(12) 0.3513(5) 0.0328(10) Uani 1 1 d . . .
C3 C 0.4512(4) 0.59538(14) 0.4643(6) 0.0410(12) Uani 1 1 d . . .
H3 H 0.5101 0.5845 0.5373 0.049 Uiso 1 1 calc R . .
C4 C 0.3193(4) 0.59512(14) 0.4599(6) 0.0427(12) Uani 1 1 d . . .
H4 H 0.2818 0.5840 0.5296 0.051 Uiso 1 1 calc R . .
C5 C 0.2522(4) 0.61275(12) 0.3435(5) 0.0323(10) Uani 1 1 d . . .
C6 C 0.1121(4) 0.61987(12) 0.3052(6) 0.0326(10) Uani 1 1 d . . .
C7 C 0.8283(5) 0.71215(14) 0.4094(6) 0.0466(13) Uani 1 1 d . . .
H7 H 0.7558 0.7174 0.3404 0.056 Uiso 1 1 calc R . .
C8 C 0.8856(5) 0.73492(14) 0.5146(6) 0.0472(13) Uani 1 1 d . . .
H8 H 0.8601 0.7582 0.5308 0.057 Uiso 1 1 calc R . .
C9 C 0.9880(4) 0.68405(12) 0.5305(5) 0.0315(10) Uani 1 1 d . . .
H9 H 1.0478 0.6663 0.5625 0.038 Uiso 1 1 calc R . .
C10 C 1.0786(4) 0.73028(12) 0.7126(5) 0.0308(10) Uani 1 1 d . . .
C11 C 1.0978(4) 0.76694(12) 0.7307(5) 0.0340(10) Uani 1 1 d . . .
H11 H 1.0488 0.7830 0.6673 0.041 Uiso 1 1 calc R . .
C12 C 1.1900(5) 0.77948(12) 0.8436(5) 0.0359(11) Uani 1 1 d . . .
H12 H 1.2009 0.8041 0.8570 0.043 Uiso 1 1 calc R . .
C13 C 1.2670(4) 0.75606(13) 0.9377(5) 0.0330(10) Uani 1 1 d . . .
C14 C 1.2431(5) 0.71961(13) 0.9208(5) 0.0379(11) Uani 1 1 d . . .
H14 H 1.2912 0.7035 0.9847 0.046 Uiso 1 1 calc R . .
C15 C 1.1496(5) 0.70681(13) 0.8112(5) 0.0384(11) Uani 1 1 d . . .
H15 H 1.1338 0.6823 0.8030 0.046 Uiso 1 1 calc R . .
C16 C 0.6994(4) 0.68284(13) -0.0124(5) 0.0352(10) Uani 1 1 d . . .
H16 H 0.6339 0.6874 0.0372 0.042 Uiso 1 1 calc R . .
C17 C 0.8784(5) 0.66696(14) -0.0626(6) 0.0396(11) Uani 1 1 d . . .
H17 H 0.9614 0.6585 -0.0521 0.048 Uiso 1 1 calc R . .
C18 C 0.8075(5) 0.67907(16) -0.1870(6) 0.0455(13) Uani 1 1 d . . .
H18 H 0.8314 0.6801 -0.2768 0.055 Uiso 1 1 calc R . .
C19 C 0.5856(4) 0.70384(13) -0.2558(5) 0.0341(10) Uani 1 1 d . . .
C20 C 0.5415(5) 0.68514(14) -0.3818(6) 0.0502(14) Uani 1 1 d . . .
H20 H 0.5814 0.6641 -0.4017 0.060 Uiso 1 1 calc R . .
C21 C 0.4372(6) 0.69817(15) -0.4785(6) 0.0531(15) Uani 1 1 d . . .
H21 H 0.4063 0.6853 -0.5629 0.064 Uiso 1 1 calc R . .
C22 C 0.3769(4) 0.73005(13) -0.4531(5) 0.0335(10) Uani 1 1 d . . .
C23 C 0.4275(5) 0.74884(15) -0.3274(5) 0.0406(12) Uani 1 1 d . . .
H23 H 0.3923 0.7708 -0.3093 0.049 Uiso 1 1 calc R . .
C24 C 0.5298(5) 0.73521(15) -0.2286(5) 0.0409(12) Uani 1 1 d . . .
H24 H 0.5606 0.7476 -0.1431 0.049 Uiso 1 1 calc R . .
C25 C 0.7460(6) 0.55392(15) 0.1089(7) 0.0517(14) Uani 1 1 d . . .
H25 H 0.6901 0.5506 0.1720 0.062 Uiso 1 1 calc R . .
C26 C 0.7574(6) 0.53179(16) -0.0016(7) 0.0580(16) Uani 1 1 d . . .
H26 H 0.7126 0.5106 -0.0270 0.070 Uiso 1 1 calc R . .
C27 C 0.8892(5) 0.57666(13) 0.0066(6) 0.0430(12) Uani 1 1 d . . .
H27 H 0.9525 0.5916 -0.0151 0.052 Uiso 1 1 calc R . .
C28 C 0.8908(5) 0.53312(13) -0.1932(6) 0.0421(12) Uani 1 1 d . . .
C29 C 0.9070(9) 0.55564(16) -0.3009(8) 0.078(2) Uani 1 1 d U . .
H29 H 0.8893 0.5799 -0.2942 0.094 Uiso 1 1 calc R . .
C30 C 0.9497(9) 0.54291(16) -0.4205(8) 0.080(2) Uani 1 1 d U . .
H30 H 0.9603 0.5589 -0.4932 0.095 Uiso 1 1 calc R . .
C31 C 0.9774(6) 0.50684(13) -0.4355(6) 0.0455(13) Uani 1 1 d . . .
C32 C 0.9570(6) 0.48433(14) -0.3254(6) 0.0477(13) Uani 1 1 d . . .
H32 H 0.9718 0.4599 -0.3327 0.057 Uiso 1 1 calc R . .
C33 C 0.9151(6) 0.49714(14) -0.2041(6) 0.0488(14) Uani 1 1 d . . .
H33 H 0.9037 0.4815 -0.1307 0.059 Uiso 1 1 calc R . .
N1 N 0.8928(4) 0.68040(10) 0.4196(4) 0.0331(8) Uani 1 1 d . . .
N2 N 0.9884(3) 0.71691(10) 0.5924(4) 0.0303(8) Uani 1 1 d . . .
N3 N 0.8103(4) 0.66897(11) 0.0471(4) 0.0334(9) Uani 1 1 d . . .
N4 N 0.6927(4) 0.68967(11) -0.1557(4) 0.0351(9) Uani 1 1 d . . .
N5 N 0.8294(4) 0.58211(11) 0.1139(5) 0.0388(9) Uani 1 1 d . . .
N6 N 0.8473(4) 0.54649(11) -0.0690(5) 0.0410(10) Uani 1 1 d . . .
O1 O 0.7070(3) 0.60556(11) 0.3965(5) 0.0525(10) Uani 1 1 d . . .
O2 O 0.6209(4) 0.64266(13) 0.2244(5) 0.0590(11) Uani 1 1 d . . .
O3 O 0.0722(3) 0.63751(11) 0.1939(4) 0.0501(10) Uani 1 1 d . . .
O4 O 0.0451(3) 0.60899(9) 0.3917(4) 0.0427(8) Uani 1 1 d . . .
S1 S 0.35218(11) 0.62972(3) 0.23711(13) 0.0358(3) Uani 1 1 d . . .
O6 O 0.5000 0.5000 0.5000 0.211(9) Uani 1 2 d SD . .
N7 N 0.3407(8) 0.5923(2) 0.8703(8) 0.097(2) Uani 1 1 d DU . .
O7 O 0.1354(8) 0.61985(19) 0.8203(12) 0.068(3) Uani 0.50 1 d PD . .
O8 O 0.4513(19) 0.5074(5) 0.297(3) 0.241(15) Uani 0.50 1 d P . .
C34 C 0.2091(12) 0.5915(4) 0.853(2) 0.107(5) Uani 0.497(9) 1 d PD A 1
H34A H 0.1704 0.5696 0.8652 0.128 Uiso 0.497(9) 1 calc PR A 1
C35 C 0.394(2) 0.6275(4) 0.847(2) 0.126(6) Uani 0.497(9) 1 d PD A 1
H35A H 0.4850 0.6255 0.8583 0.189 Uiso 0.497(9) 1 calc PR A 1
H35B H 0.3740 0.6442 0.9172 0.189 Uiso 0.497(9) 1 calc PR A 1
H35C H 0.3585 0.6358 0.7514 0.189 Uiso 0.497(9) 1 calc PR A 1
C36 C 0.408(3) 0.5601(6) 0.930(4) 0.171(9) Uani 0.497(9) 1 d PD A 1
H36A H 0.3726 0.5513 1.0089 0.256 Uiso 0.497(9) 1 calc PR A 1
H36B H 0.4969 0.5657 0.9637 0.256 Uiso 0.497(9) 1 calc PR A 1
H36C H 0.4008 0.5420 0.8557 0.256 Uiso 0.497(9) 1 calc PR A 1
C34' C 0.2580(12) 0.6200(4) 0.818(2) 0.107(5) Uani 0.503(9) 1 d PD A 2
H34B H 0.2911 0.6400 0.7786 0.128 Uiso 0.503(9) 1 calc PR A 2
C35' C 0.4775(13) 0.5997(7) 0.881(2) 0.126(6) Uani 0.503(9) 1 d PD A 2
H35D H 0.4894 0.6144 0.8015 0.189 Uiso 0.503(9) 1 calc PR A 2
H35E H 0.5225 0.5774 0.8793 0.189 Uiso 0.503(9) 1 calc PR A 2
H35F H 0.5097 0.6119 0.9708 0.189 Uiso 0.503(9) 1 calc PR A 2
C36' C 0.299(3) 0.5576(5) 0.916(4) 0.171(9) Uani 0.503(9) 1 d PDU A 2
H36D H 0.3680 0.5467 0.9832 0.256 Uiso 0.503(9) 1 calc PR A 2
H36E H 0.2748 0.5424 0.8334 0.256 Uiso 0.503(9) 1 calc PR A 2
H36F H 0.2279 0.5611 0.9629 0.256 Uiso 0.503(9) 1 calc PR A 2

loop_
_atom_site_aniso_label
_atom_site_aniso_U_11
_atom_site_aniso_U_22
_atom_site_aniso_U_33
_atom_site_aniso_U_23
_atom_site_aniso_U_13
_atom_site_aniso_U_12
C37 0.085(15) 0.077(13) 0.34(4) 0.00(2) 0.00(2) 0.026(12)
Cd1 0.01945(15) 0.03068(17) 0.02827(18) -0.00262(14) 0.00480(11) 0.00073(13)
C1 0.028(2) 0.045(3) 0.041(3) -0.014(2) 0.015(2) -0.003(2)
C2 0.026(2) 0.032(2) 0.041(3) -0.010(2) 0.0073(19) 0.0011(18)
C3 0.023(2) 0.053(3) 0.048(3) 0.014(2) 0.009(2) 0.006(2)
C4 0.028(2) 0.051(3) 0.050(3) 0.014(2) 0.011(2) 0.000(2)
C5 0.020(2) 0.034(2) 0.043(3) -0.004(2) 0.0097(19) 0.0020(18)
C6 0.024(2) 0.028(2) 0.047(3) -0.006(2) 0.010(2) -0.0013(18)
C7 0.042(3) 0.043(3) 0.047(3) -0.010(2) -0.010(2) 0.009(2)
C8 0.047(3) 0.037(3) 0.050(3) -0.012(2) -0.009(2) 0.013(2)
C9 0.029(2) 0.031(2) 0.034(3) -0.0063(19) 0.0072(19) 0.0008(18)
C10 0.025(2) 0.037(2) 0.031(2) -0.0046(19) 0.0064(18) -0.0034(18)
C11 0.033(2) 0.032(2) 0.036(3) -0.003(2) 0.004(2) 0.0032(19)
C12 0.039(3) 0.026(2) 0.041(3) -0.007(2) 0.005(2) 0.0013(19)
C13 0.033(2) 0.039(2) 0.027(2) -0.0037(19) 0.0067(19) -0.0010(19)
C14 0.045(3) 0.037(3) 0.031(3) 0.002(2) 0.003(2) -0.002(2)
C15 0.045(3) 0.031(2) 0.038(3) -0.003(2) 0.003(2) -0.005(2)
C16 0.030(2) 0.044(3) 0.032(3) 0.004(2) 0.008(2) -0.001(2)
C17 0.030(2) 0.048(3) 0.043(3) 0.010(2) 0.012(2) 0.003(2)
C18 0.034(3) 0.071(4) 0.035(3) 0.012(3) 0.014(2) 0.004(2)
C19 0.030(2) 0.042(3) 0.028(2) 0.011(2) 0.0005(19) -0.002(2)
C20 0.056(3) 0.036(3) 0.049(3) -0.005(2) -0.014(3) 0.011(2)
C21 0.070(4) 0.043(3) 0.035(3) -0.006(2) -0.017(3) 0.012(3)
C22 0.033(2) 0.037(2) 0.030(2) 0.0049(19) 0.0048(19) 0.0008(19)
C23 0.032(2) 0.053(3) 0.036(3) -0.003(2) 0.005(2) 0.008(2)
C24 0.037(3) 0.055(3) 0.030(3) -0.006(2) 0.004(2) 0.004(2)
C25 0.056(3) 0.045(3) 0.062(4) -0.009(3) 0.030(3) -0.011(3)
C26 0.066(4) 0.050(3) 0.065(4) -0.018(3) 0.031(3) -0.026(3)
C27 0.050(3) 0.033(3) 0.050(3) -0.012(2) 0.020(3) -0.005(2)
C28 0.055(3) 0.034(3) 0.040(3) -0.011(2) 0.015(2) -0.005(2)
C29 0.142(6) 0.032(3) 0.075(4) -0.006(3) 0.057(4) 0.004(3)
C30 0.147(6) 0.036(3) 0.070(4) -0.001(3) 0.059(4) 0.000(4)
C31 0.066(4) 0.029(2) 0.045(3) -0.005(2) 0.020(3) -0.001(2)
C32 0.069(4) 0.031(3) 0.043(3) -0.006(2) 0.010(3) 0.012(2)
C33 0.072(4) 0.037(3) 0.040(3) 0.002(2) 0.014(3) 0.010(3)
N1 0.032(2) 0.032(2) 0.035(2) -0.0066(16) 0.0049(17) 0.0002(16)
N2 0.0285(18) 0.0303(19) 0.031(2) -0.0040(16) 0.0032(16) 0.0005(15)
N3 0.0290(19) 0.039(2) 0.032(2) 0.0044(17) 0.0040(16) 0.0002(16)
N4 0.0291(19) 0.046(2) 0.029(2) 0.0099(17) 0.0021(16) 0.0008(17)
N5 0.042(2) 0.033(2) 0.043(2) -0.0114(18) 0.0137(19) -0.0016(18)
N6 0.052(3) 0.032(2) 0.041(2) -0.0088(18) 0.012(2) -0.0024(19)
O1 0.0254(17) 0.062(2) 0.071(3) 0.004(2) 0.0123(18) 0.0014(17)
O2 0.037(2) 0.087(3) 0.057(3) 0.021(2) 0.0191(19) -0.0063(19)
O3 0.0239(16) 0.065(3) 0.058(2) 0.014(2) -0.0004(16) 0.0020(16)
O4 0.0248(16) 0.0416(19) 0.064(2) -0.0013(17) 0.0143(16) 0.0016(14)
S1 0.0269(5) 0.0473(7) 0.0333(6) 0.0038(5) 0.0065(5) -0.0012(5)
O6 0.111(9) 0.077(7) 0.39(2) -0.052(10) -0.097(12) 0.009(6)
N7 0.114(6) 0.093(5) 0.085(5) 0.001(4) 0.022(5) 0.010(5)
O7 0.064(5) 0.025(4) 0.110(8) -0.007(4) 0.003(5) 0.001(4)
O8 0.149(16) 0.124(14) 0.37(3) -0.092(18) -0.15(2) 0.008(12)
C34 0.152(14) 0.069(8) 0.099(10) -0.009(7) 0.022(10) -0.012(9)
C35 0.140(16) 0.146(16) 0.093(11) -0.014(11) 0.029(11) 0.015(11)
C36 0.15(2) 0.128(13) 0.24(2) 0.017(15) 0.06(2) 0.017(17)
C34' 0.152(14) 0.069(8) 0.099(10) -0.009(7) 0.022(10) -0.012(9)
C35' 0.140(16) 0.146(16) 0.093(11) -0.014(11) 0.029(11) 0.015(11)
C36' 0.15(2) 0.128(13) 0.24(2) 0.017(15) 0.06(2) 0.017(17)

loop_
_atom_type_symbol
_atom_type_description
_atom_type_scat_dispersion_real
_atom_type_scat_dispersion_imag
_atom_type_scat_source
C C 0.0033 0.0016 'International Tables Vol C Tables 4.2.6.8 and 6.1.1.4'
H H 0.0000 0.0000 'International Tables Vol C Tables 4.2.6.8 and 6.1.1.4'
N N 0.0061 0.0033 'International Tables Vol C Tables 4.2.6.8 and 6.1.1.4'
O O 0.0106 0.0060 'International Tables Vol C Tables 4.2.6.8 and 6.1.1.4'
S S 0.1246 0.1234 'International Tables Vol C Tables 4.2.6.8 and 6.1.1.4'
Cd Cd -0.8075 1.2024 'International Tables Vol C Tables 4.2.6.8 and 6.1.1.4'

loop_
_geom_angle_atom_site_label_1
_geom_angle_atom_site_label_2
_geom_angle_atom_site_label_3
_geom_angle
_geom_angle_site_symmetry_1
_geom_angle_site_symmetry_3
O6 C37 H37A 109.5 . .
O6 C37 H37B 109.5 . .
H37A C37 H37B 109.5 . .
O6 C37 H37C 109.5 . .
H37A C37 H37C 109.5 . .
H37B C37 H37C 109.5 . .
N1 Cd1 N5 173.54(15) . .
N1 Cd1 N3 95.59(14) . .
N5 Cd1 N3 89.46(15) . .
N1 Cd1 O4 84.68(13) . 1_655
N5 Cd1 O4 88.96(14) . 1_655
N3 Cd1 O4 131.19(12) . 1_655
N1 Cd1 O1 91.69(14) . .
N5 Cd1 O1 88.06(14) . .
N3 Cd1 O1 130.65(13) . .
O4 Cd1 O1 98.04(12) 1_655 .
N1 Cd1 O2 91.70(15) . .
N5 Cd1 O2 93.33(15) . .
N3 Cd1 O2 77.76(13) . .
O4 Cd1 O2 151.01(13) 1_655 .
O1 Cd1 O2 53.24(13) . .
N1 Cd1 O3 92.26(14) . 1_655
N5 Cd1 O3 84.81(14) . 1_655
N3 Cd1 O3 78.10(12) . 1_655
O4 Cd1 O3 53.18(12) 1_655 1_655
O1 Cd1 O3 150.36(12) . 1_655
O2 Cd1 O3 155.80(13) . 1_655
O2 C1 O1 123.4(4) . .
O2 C1 C2 117.9(5) . .
O1 C1 C2 118.7(5) . .
C3 C2 C1 129.3(5) . .
C3 C2 S1 111.2(3) . .
C1 C2 S1 119.4(4) . .
C2 C3 C4 113.1(4) . .
C2 C3 H3 123.5 . .
C4 C3 H3 123.5 . .
C5 C4 C3 113.0(4) . .
C5 C4 H4 123.5 . .
C3 C4 H4 123.5 . .
C4 C5 C6 128.9(4) . .
C4 C5 S1 110.9(3) . .
C6 C5 S1 120.1(4) . .
O3 C6 O4 125.1(4) . .
O3 C6 C5 117.5(4) . .
O4 C6 C5 117.4(5) . .
C8 C7 N1 110.0(4) . .
C8 C7 H7 125.0 . .
N1 C7 H7 125.0 . .
C7 C8 N2 106.5(4) . .
C7 C8 H8 126.7 . .
N2 C8 H8 126.7 . .
N1 C9 N2 111.8(4) . .
N1 C9 H9 124.1 . .
N2 C9 H9 124.1 . .
C11 C10 C15 119.4(4) . .
C11 C10 N2 120.2(4) . .
C15 C10 N2 120.5(4) . .
C12 C11 C10 119.6(4) . .
C12 C11 H11 120.2 . .
C10 C11 H11 120.2 . .
C11 C12 C13 121.4(4) . .
C11 C12 H12 119.3 . .
C13 C12 H12 119.3 . .
C14 C13 C12 118.0(4) . .
C14 C13 C22 121.4(4) . 4_677
C12 C13 C22 120.5(4) . 4_677
C15 C14 C13 121.1(5) . .
C15 C14 H14 119.4 . .
C13 C14 H14 119.4 . .
C14 C15 C10 120.4(4) . .
C14 C15 H15 119.8 . .
C10 C15 H15 119.8 . .
N3 C16 N4 111.4(4) . .
N3 C16 H16 124.3 . .
N4 C16 H16 124.3 . .
C18 C17 N3 110.1(4) . .
C18 C17 H17 124.9 . .
N3 C17 H17 124.9 . .
C17 C18 N4 106.6(4) . .
C17 C18 H18 126.7 . .
N4 C18 H18 126.7 . .
C24 C19 C20 120.6(4) . .
C24 C19 N4 121.1(4) . .
C20 C19 N4 118.3(4) . .
C19 C20 C21 119.0(5) . .
C19 C20 H20 120.5 . .
C21 C20 H20 120.5 . .
C20 C21 C22 121.8(5) . .
C20 C21 H21 119.1 . .
C22 C21 H21 119.1 . .
C23 C22 C21 117.3(4) . .
C23 C22 C13 122.3(4) . 4_474
C21 C22 C13 120.3(4) . 4_474
C24 C23 C22 120.7(5) . .
C24 C23 H23 119.6 . .
C22 C23 H23 119.6 . .
C19 C24 C23 120.5(5) . .
C19 C24 H24 119.8 . .
C23 C24 H24 119.8 . .
C26 C25 N5 109.7(5) . .
C26 C25 H25 125.1 . .
N5 C25 H25 125.1 . .
C25 C26 N6 106.9(5) . .
C25 C26 H26 126.6 . .
N6 C26 H26 126.6 . .
N5 C27 N6 111.7(5) . .
N5 C27 H27 124.1 . .
N6 C27 H27 124.1 . .
C29 C28 C33 119.8(5) . .
C29 C28 N6 120.4(5) . .
C33 C28 N6 119.8(5) . .
C28 C29 C30 120.6(6) . .
C28 C29 H29 119.7 . .
C30 C29 H29 119.7 . .
C29 C30 C31 121.8(6) . .
C29 C30 H30 119.1 . .
C31 C30 H30 119.1 . .
C32 C31 C30 116.3(5) . .
C32 C31 C31 121.9(6) . 3_764
C30 C31 C31 121.7(6) . 3_764
C31 C32 C33 122.0(5) . .
C31 C32 H32 119.0 . .
C33 C32 H32 119.0 . .
C28 C33 C32 119.5(5) . .
C28 C33 H33 120.2 . .
C32 C33 H33 120.2 . .
C9 N1 C7 105.6(4) . .
C9 N1 Cd1 128.1(3) . .
C7 N1 Cd1 126.0(3) . .
C9 N2 C8 106.1(4) . .
C9 N2 C10 127.0(4) . .
C8 N2 C10 126.9(4) . .
C16 N3 C17 105.5(4) . .
C16 N3 Cd1 125.9(3) . .
C17 N3 Cd1 123.9(3) . .
C16 N4 C18 106.4(4) . .
C16 N4 C19 126.9(4) . .
C18 N4 C19 126.7(4) . .
C27 N5 C25 105.4(4) . .
C27 N5 Cd1 124.6(3) . .
C25 N5 Cd1 129.6(3) . .
C27 N6 C26 106.2(4) . .
C27 N6 C28 126.1(4) . .
C26 N6 C28 127.7(4) . .
C1 O1 Cd1 91.9(3) . .
C1 O2 Cd1 91.2(3) . .
C6 O3 Cd1 86.9(3) . 1_455
C6 O4 Cd1 94.9(3) . 1_455
C2 S1 C5 91.8(2) . .
C37 O6 C37 180.0(16) . 3_666
C34 N7 C34' 54.0(10) . .
C34 N7 C36 116.5(15) . .
C34' N7 C36 170.4(16) . .
C34 N7 C36' 69.8(13) . .
C34' N7 C36' 123.8(16) . .
C36 N7 C36' 46.7(14) . .
C34 N7 C35 114.8(13) . .
C34' N7 C35 61.3(11) . .
C36 N7 C35 128.0(17) . .
C36' N7 C35 170.9(19) . .
C34 N7 C35' 170.2(13) . .
C34' N7 C35' 116.2(13) . .
C36 N7 C35' 73.3(15) . .
C36' N7 C35' 120.0(16) . .
C35 N7 C35' 55.3(12) . .
C34' O7 C34 57.0(11) . .
O7 C34 N7 123.9(12) . .
O7 C34 H34A 118.1 . .
N7 C34 H34A 118.1 . .
N7 C35 H35A 109.5 . .
N7 C35 H35B 109.5 . .
N7 C35 H35C 109.5 . .
N7 C36 H36A 109.5 . .
N7 C36 H36B 109.5 . .
N7 C36 H36C 109.5 . .
O7 C34' N7 123.9(12) . .
O7 C34' H34B 118.0 . .
N7 C34' H34B 118.0 . .
N7 C35' H35D 109.5 . .
N7 C35' H35E 109.5 . .
H35D C35' H35E 109.5 . .
N7 C35' H35F 109.5 . .
H35D C35' H35F 109.5 . .
H35E C35' H35F 109.5 . .
N7 C36' H36D 109.5 . .
N7 C36' H36E 109.5 . .
H36D C36' H36E 109.5 . .
N7 C36' H36F 109.5 . .
H36D C36' H36F 109.5 . .
H36E C36' H36F 109.5 . .

loop_
_geom_bond_atom_site_label_1
_geom_bond_atom_site_label_2
_geom_bond_distance
_geom_bond_site_symmetry_2
C37 O6 1.413(10) .
C37 H37A 0.9600 .
C37 H37B 0.9600 .
C37 H37C 0.9600 .
Cd1 N1 2.315(4) .
Cd1 N5 2.317(4) .
Cd1 N3 2.366(4) .
Cd1 O4 2.373(3) 1_655
Cd1 O1 2.433(4) .
Cd1 O2 2.455(4) .
Cd1 O3 2.552(3) 1_655
C1 O2 1.236(7) .
C1 O1 1.250(6) .
C1 C2 1.488(6) .
C2 C3 1.356(7) .
C2 S1 1.711(5) .
C3 C4 1.403(6) .
C3 H3 0.9300 .
C4 C5 1.356(7) .
C4 H4 0.9300 .
C5 C6 1.496(6) .
C5 S1 1.721(5) .
C6 O3 1.239(6) .
C6 O4 1.252(6) .
C7 C8 1.356(7) .
C7 N1 1.363(6) .
C7 H7 0.9300 .
C8 N2 1.372(6) .
C8 H8 0.9300 .
C9 N1 1.315(6) .
C9 N2 1.356(6) .
C9 H9 0.9300 .
C10 C11 1.387(6) .
C10 C15 1.388(7) .
C10 N2 1.426(6) .
C11 C12 1.382(7) .
C11 H11 0.9300 .
C12 C13 1.392(7) .
C12 H12 0.9300 .
C13 C14 1.386(7) .
C13 C22 1.495(6) 4_677
C14 C15 1.374(7) .
C14 H14 0.9300 .
C15 H15 0.9300 .
C16 N3 1.315(6) .
C16 N4 1.360(6) .
C16 H16 0.9300 .
C17 C18 1.342(7) .
C17 N3 1.377(6) .
C17 H17 0.9300 .
C18 N4 1.376(6) .
C18 H18 0.9300 .
C19 C24 1.359(7) .
C19 C20 1.377(7) .
C19 N4 1.434(6) .
C20 C21 1.383(7) .
C20 H20 0.9300 .
C21 C22 1.395(7) .
C21 H21 0.9300 .
C22 C23 1.390(7) .
C22 C13 1.495(6) 4_474
C23 C24 1.387(7) .
C23 H23 0.9300 .
C24 H24 0.9300 .
C25 C26 1.351(8) .
C25 N5 1.374(7) .
C25 H25 0.9300 .
C26 N6 1.365(7) .
C26 H26 0.9300 .
C27 N5 1.311(6) .
C27 N6 1.359(6) .
C27 H27 0.9300 .
C28 C29 1.352(8) .
C28 C33 1.373(7) .
C28 N6 1.429(6) .
C29 C30 1.378(9) .
C29 H29 0.9300 .
C30 C31 1.389(8) .
C30 H30 0.9300 .
C31 C32 1.383(7) .
C31 C31 1.483(10) 3_764
C32 C33 1.389(7) .
C32 H32 0.9300 .
C33 H33 0.9300 .
O3 Cd1 2.552(3) 1_455
O4 Cd1 2.373(3) 1_455
O6 C37 1.413(10) 3_666
N7 C34 1.385(9) .
N7 C34' 1.388(9) .
N7 C36 1.455(10) .
N7 C36' 1.457(10) .
N7 C35 1.464(10) .
N7 C35' 1.473(10) .
O7 C34' 1.316(10) .
O7 C34 1.320(9) .
C34 H34A 0.9300 .
C35 H35A 0.9600 .
C35 H35B 0.9600 .
C35 H35C 0.9600 .
C36 H36A 0.9600 .
C36 H36B 0.9600 .
C36 H36C 0.9600 .
C34' H34B 0.9300 .
C35' H35D 0.9600 .
C35' H35E 0.9600 .
C35' H35F 0.9600 .
C36' H36D 0.9600 .
C36' H36E 0.9600 .
C36' H36F 0.9600 .
